data_4068859
loop_
_publ_author_name
'Jia, Ai-Quan'
'Jin, Guo-Xin'

_publ_section_title
;
 Syntheses, Reactions, and Ethylene Polymerization of Titanium Complexes
 with [N, O, S] Ligands
;
_journal_issue 6
_journal_name_full Organometallics
_journal_page_first 1872
_journal_paper_doi 10.1021/om801131b
_journal_volume 28
_journal_year 2009
_chemical_formula_sum 'C38 H46 N2 O6 S2 Ti2'
_chemical_formula_weight 786.69
_chemical_name_systematic
; 
 ? 
;
_space_group_IT_number 15
_symmetry_cell_setting monoclinic
_symmetry_space_group_name_Hall '-C 2yc'
_symmetry_space_group_name_H-M 'C 1 2/c 1'
_atom_sites_solution_hydrogens geom
_atom_sites_solution_primary direct
_atom_sites_solution_secondary difmap
_audit_creation_method SHELXL-97
_cell_angle_alpha 90.00
_cell_angle_beta 119.860(4)
_cell_angle_gamma 90.00
_cell_formula_units_Z 4
_cell_length_a 22.591(7)
_cell_length_b 12.380(4)
_cell_length_c 16.618(5)
_cell_measurement_reflns_used 830
_cell_measurement_temperature 293(2)
_cell_measurement_theta_max 23.250
_cell_measurement_theta_min 2.692
_cell_volume 4031(2)
_computing_cell_refinement 'Bruker SMART'
_computing_data_collection 'Bruker SMART'
_computing_data_reduction 'Bruker SHELXTL'
_computing_molecular_graphics 'Bruker SHELXTL'
_computing_publication_material 'Bruker SHELXTL'
_computing_structure_refinement 'SHELXL-97 (Sheldrick, 1997)'
_computing_structure_solution 'SHELXS-97 (Sheldrick, 1990)'
_diffrn_ambient_temperature 293(2)
_diffrn_measured_fraction_theta_full 0.963
_diffrn_measured_fraction_theta_max 0.963
_diffrn_measurement_device_type 'CCD area detector'
_diffrn_measurement_method 'phi and omega scans'
_diffrn_radiation_monochromator graphite
_diffrn_radiation_source 'fine-focus sealed tube'
_diffrn_radiation_type MoK\a
_diffrn_radiation_wavelength 0.71073
_diffrn_reflns_av_R_equivalents 0.0408
_diffrn_reflns_av_sigmaI/netI 0.0783
_diffrn_reflns_limit_h_max 28
_diffrn_reflns_limit_h_min -17
_diffrn_reflns_limit_k_max 15
_diffrn_reflns_limit_k_min -11
_diffrn_reflns_limit_l_max 21
_diffrn_reflns_limit_l_min -21
_diffrn_reflns_number 9463
_diffrn_reflns_theta_full 27.16
_diffrn_reflns_theta_max 27.16
_diffrn_reflns_theta_min 1.95
_diffrn_standards_decay_% 3.47
_exptl_absorpt_coefficient_mu 0.544
_exptl_absorpt_correction_T_max 0.9733
_exptl_absorpt_correction_T_min 0.9376
_exptl_absorpt_correction_type multi-scan
_exptl_absorpt_process_details sadabs
_exptl_crystal_colour red
_exptl_crystal_density_diffrn 1.296
_exptl_crystal_density_method 'not measured'
_exptl_crystal_description pillar
_exptl_crystal_F_000 1648
_exptl_crystal_size_max 0.12
_exptl_crystal_size_mid 0.08
_exptl_crystal_size_min 0.05
_refine_diff_density_max 0.564
_refine_diff_density_min -0.391
_refine_diff_density_rms 0.067
_refine_ls_extinction_method none
_refine_ls_goodness_of_fit_ref 0.889
_refine_ls_hydrogen_treatment constr
_refine_ls_matrix_type full
_refine_ls_number_parameters 241
_refine_ls_number_reflns 4313
_refine_ls_number_restraints 3
_refine_ls_restrained_S_all 0.911
_refine_ls_R_factor_all 0.0888
_refine_ls_R_factor_gt 0.0499
_refine_ls_shift/su_max 0.006
_refine_ls_shift/su_mean 0.000
_refine_ls_structure_factor_coef Fsqd
_refine_ls_weighting_details 'calc w=1/[\s^2^(Fo^2^)+(0.0649P)^2^+0.0000P] where P=(Fo^2^+2Fc^2^)/3'
_refine_ls_weighting_scheme calc
_refine_ls_wR_factor_gt 0.1145
_refine_ls_wR_factor_ref 0.1244
_reflns_number_gt 2542
_reflns_number_total 4313
_reflns_threshold_expression >2sigma(I)
_cod_data_source_file om801131b_si_001.cif
_cod_data_source_block f81107b
_cod_depositor_comments
;
The following automatic conversions were performed:

'_symmetry_cell_setting' value 'Monoclinic' changed to 'monoclinic'
according to /home/saulius/struct/CIF-dictionaries/cif_core.dic
dictionary named 'cif_core.dic' version 2.4.2 from 2011-04-26.

Automatic conversion script
Id: cif_fix_values 1715 2011-07-08 13:25:40Z adriana 
;
_cod_original_sg_symbol_H-M C2/c
_cod_database_code 4068859

loop_
_symmetry_equiv_pos_as_xyz
'x, y, z'
'-x, y, -z+1/2'
'x+1/2, y+1/2, z'
'-x+1/2, y+1/2, -z+1/2'
'-x, -y, -z'
'x, -y, z-1/2'
'-x+1/2, -y+1/2, -z'
'x+1/2, -y+1/2, z-1/2'

loop_
_atom_site_label
_atom_site_type_symbol
_atom_site_fract_x
_atom_site_fract_y
_atom_site_fract_z
_atom_site_U_iso_or_equiv
_atom_site_adp_type
_atom_site_occupancy
_atom_site_symmetry_multiplicity
_atom_site_calc_flag
_atom_site_refinement_flags
_atom_site_disorder_assembly
_atom_site_disorder_group
Ti1 Ti 0.22134(3) 0.29554(4) 0.39066(4) 0.03499(18) Uani 1 1 d . . .
S1 S 0.29691(5) 0.37611(7) 0.34313(6) 0.0496(3) Uani 1 1 d . A .
O1 O 0.19861(10) 0.19166(14) 0.46430(13) 0.0335(5) Uani 1 1 d . . .
O2 O 0.19264(11) 0.42657(16) 0.40131(14) 0.0463(6) Uani 1 1 d . . .
O3 O 0.15416(11) 0.25571(18) 0.28136(14) 0.0524(6) Uani 1 1 d . . .
N1 N 0.28282(13) 0.15150(18) 0.39182(16) 0.0363(6) Uani 1 1 d . . .
C1 C 0.16877(15) 0.0947(2) 0.42619(19) 0.0361(7) Uani 1 1 d . A .
C2 C 0.11132(17) 0.0629(3) 0.4283(2) 0.0488(8) Uani 1 1 d . . .
H2 H 0.0926 0.1080 0.4545 0.059 Uiso 1 1 calc R . .
C3 C 0.08110(19) -0.0360(3) 0.3914(3) 0.0657(11) Uani 1 1 d . . .
H3 H 0.0416 -0.0562 0.3918 0.079 Uiso 1 1 calc R . .
C4 C 0.1093(2) -0.1043(3) 0.3541(3) 0.0671(11) Uani 1 1 d . . .
H4 H 0.0895 -0.1712 0.3308 0.081 Uiso 1 1 calc R . .
C5 C 0.16671(19) -0.0735(3) 0.3516(2) 0.0539(9) Uani 1 1 d . A .
H5 H 0.1857 -0.1200 0.3266 0.065 Uiso 1 1 calc R . .
C6 C 0.19716(16) 0.0280(2) 0.3864(2) 0.0389(7) Uani 1 1 d . . .
C7 C 0.25741(16) 0.0561(2) 0.3810(2) 0.0402(7) Uani 1 1 d . A .
H7 H 0.2795 0.0005 0.3687 0.048 Uiso 1 1 calc R . .
C8 C 0.34500(16) 0.1680(2) 0.3910(2) 0.0375(7) Uani 1 1 d . A .
C9 C 0.35636(16) 0.2724(2) 0.3683(2) 0.0409(8) Uani 1 1 d . . .
C10 C 0.41640(17) 0.2924(3) 0.3666(2) 0.0511(9) Uani 1 1 d . A .
H10 H 0.4245 0.3611 0.3516 0.061 Uiso 1 1 calc R . .
C11 C 0.46409(18) 0.2122(3) 0.3869(2) 0.0586(10) Uani 1 1 d . . .
H11 H 0.5037 0.2267 0.3847 0.070 Uiso 1 1 calc R A .
C12 C 0.45292(17) 0.1103(3) 0.4104(2) 0.0574(10) Uani 1 1 d . A .
H12 H 0.4852 0.0562 0.4246 0.069 Uiso 1 1 calc R . .
C13 C 0.39385(17) 0.0884(3) 0.4129(2) 0.0488(8) Uani 1 1 d . . .
H13 H 0.3869 0.0198 0.4295 0.059 Uiso 1 1 calc R A .
C14 C 0.1564(2) 0.5176(3) 0.3480(3) 0.0740(12) Uani 1 1 d . . .
H14 H 0.1372 0.4966 0.2828 0.089 Uiso 1 1 calc R . .
C15 C 0.2040(3) 0.6073(3) 0.3640(4) 0.1111(19) Uani 1 1 d . . .
H15A H 0.2200 0.6368 0.4248 0.167 Uiso 1 1 calc R . .
H15B H 0.1809 0.6626 0.3183 0.167 Uiso 1 1 calc R . .
H15C H 0.2421 0.5810 0.3592 0.167 Uiso 1 1 calc R . .
C16 C 0.0988(3) 0.5422(4) 0.3607(4) 0.130(2) Uani 1 1 d . . .
H16A H 0.0700 0.4797 0.3456 0.195 Uiso 1 1 calc R . .
H16B H 0.0732 0.6009 0.3207 0.195 Uiso 1 1 calc R . .
H16C H 0.1150 0.5623 0.4241 0.195 Uiso 1 1 calc R . .
C17 C 0.1151(5) 0.2208(7) 0.1923(4) 0.217(5) Uani 0.391(16) 1 d PD A 1
H17B H 0.0813 0.2790 0.1727 0.261 Uiso 0.391(16) 1 calc PR A 1
C18 C 0.1383(4) 0.2461(9) 0.1286(5) 0.233(5) Uani 0.391(16) 1 d PD A 1
H18A H 0.1357 0.1827 0.0937 0.350 Uiso 0.391(16) 1 calc PR A 1
H18B H 0.1847 0.2708 0.1624 0.350 Uiso 0.391(16) 1 calc PR A 1
H18C H 0.1100 0.3018 0.0870 0.350 Uiso 0.391(16) 1 calc PR A 1
C19 C 0.0677(7) 0.1360(9) 0.1587(10) 0.124(8) Uani 0.391(16) 1 d PD A 1
H19A H 0.0489 0.1262 0.1988 0.186 Uiso 0.391(16) 1 calc PR A 1
H19B H 0.0901 0.0708 0.1571 0.186 Uiso 0.391(16) 1 calc PR A 1
H19C H 0.0318 0.1531 0.0972 0.186 Uiso 0.391(16) 1 calc PR A 1
C17' C 0.1151(5) 0.2208(7) 0.1923(4) 0.217(5) Uani 0.609(16) 1 d P A 2
H17A H 0.1179 0.1419 0.1972 0.261 Uiso 0.609(16) 1 calc PR A 2
C18' C 0.1383(4) 0.2461(9) 0.1286(5) 0.233(5) Uani 0.609(16) 1 d P A 2
H18D H 0.1856 0.2274 0.1557 0.350 Uiso 0.609(16) 1 calc PR A 2
H18E H 0.1326 0.3220 0.1151 0.350 Uiso 0.609(16) 1 calc PR A 2
H18F H 0.1121 0.2059 0.0723 0.350 Uiso 0.609(16) 1 calc PR A 2
C19' C 0.0420(5) 0.2464(18) 0.1670(8) 0.289(18) Uani 0.609(16) 1 d PD A 2
H19D H 0.0395 0.2551 0.2226 0.433 Uiso 0.609(16) 1 calc PR A 2
H19E H 0.0127 0.1882 0.1309 0.433 Uiso 0.609(16) 1 calc PR A 2
H19F H 0.0277 0.3119 0.1314 0.433 Uiso 0.609(16) 1 calc PR A 2

loop_
_atom_site_aniso_label
_atom_site_aniso_U_11
_atom_site_aniso_U_22
_atom_site_aniso_U_33
_atom_site_aniso_U_23
_atom_site_aniso_U_13
_atom_site_aniso_U_12
Ti1 0.0410(3) 0.0298(3) 0.0384(3) 0.0026(2) 0.0230(3) 0.0010(3)
S1 0.0627(6) 0.0398(5) 0.0635(6) 0.0099(4) 0.0443(5) 0.0018(4)
O1 0.0405(12) 0.0274(10) 0.0379(11) -0.0032(8) 0.0235(10) -0.0039(9)
O2 0.0519(14) 0.0328(12) 0.0577(14) 0.0093(10) 0.0298(12) 0.0100(10)
O3 0.0505(15) 0.0581(15) 0.0411(13) 0.0007(11) 0.0172(12) -0.0040(11)
N1 0.0466(16) 0.0318(14) 0.0376(14) -0.0004(11) 0.0262(13) -0.0008(12)
C1 0.0402(18) 0.0321(16) 0.0368(17) 0.0002(13) 0.0196(15) -0.0030(14)
C2 0.048(2) 0.046(2) 0.062(2) -0.0068(17) 0.0350(18) -0.0059(16)
C3 0.063(3) 0.062(2) 0.090(3) -0.022(2) 0.051(2) -0.031(2)
C4 0.084(3) 0.048(2) 0.085(3) -0.029(2) 0.055(2) -0.034(2)
C5 0.073(3) 0.0382(19) 0.067(2) -0.0157(17) 0.048(2) -0.0137(18)
C6 0.0466(19) 0.0344(17) 0.0404(17) -0.0031(13) 0.0251(16) -0.0049(15)
C7 0.051(2) 0.0347(17) 0.0444(18) -0.0045(14) 0.0305(16) -0.0010(15)
C8 0.0401(19) 0.0411(18) 0.0372(17) -0.0016(13) 0.0236(15) -0.0021(15)
C9 0.0450(19) 0.0437(19) 0.0382(17) -0.0009(14) 0.0240(15) -0.0021(15)
C10 0.051(2) 0.055(2) 0.055(2) 0.0046(17) 0.0320(18) -0.0072(19)
C11 0.041(2) 0.076(3) 0.066(2) 0.005(2) 0.0323(19) -0.004(2)
C12 0.044(2) 0.065(2) 0.069(2) 0.0065(19) 0.033(2) 0.0114(18)
C13 0.051(2) 0.045(2) 0.058(2) 0.0065(16) 0.0328(18) 0.0014(17)
C14 0.080(3) 0.056(3) 0.089(3) 0.021(2) 0.044(3) 0.024(2)
C15 0.134(5) 0.041(2) 0.178(5) 0.034(3) 0.093(4) 0.015(3)
C16 0.109(4) 0.111(4) 0.209(6) 0.069(4) 0.108(5) 0.065(4)
C17 0.235(11) 0.307(11) 0.048(4) -0.018(5) 0.023(5) -0.161(9)
C18 0.166(8) 0.425(15) 0.084(5) -0.069(7) 0.044(5) 0.015(9)
C19 0.135(14) 0.063(9) 0.068(8) -0.020(7) -0.029(8) -0.034(9)
C17' 0.235(11) 0.307(11) 0.048(4) -0.018(5) 0.023(5) -0.161(9)
C18' 0.166(8) 0.425(15) 0.084(5) -0.069(7) 0.044(5) 0.015(9)
C19' 0.131(12) 0.56(5) 0.099(9) -0.039(16) 0.004(9) -0.23(2)

loop_
_atom_type_symbol
_atom_type_description
_atom_type_scat_dispersion_real
_atom_type_scat_dispersion_imag
_atom_type_scat_source
C C 0.0033 0.0016 'International Tables Vol C Tables 4.2.6.8 and 6.1.1.4'
H H 0.0000 0.0000 'International Tables Vol C Tables 4.2.6.8 and 6.1.1.4'
N N 0.0061 0.0033 'International Tables Vol C Tables 4.2.6.8 and 6.1.1.4'
O O 0.0106 0.0060 'International Tables Vol C Tables 4.2.6.8 and 6.1.1.4'
S S 0.1246 0.1234 'International Tables Vol C Tables 4.2.6.8 and 6.1.1.4'
Ti Ti 0.2776 0.4457 'International Tables Vol C Tables 4.2.6.8 and 6.1.1.4'

loop_
_geom_angle_atom_site_label_1
_geom_angle_atom_site_label_2
_geom_angle_atom_site_label_3
_geom_angle
_geom_angle_site_symmetry_1
_geom_angle_site_symmetry_3
O3 Ti1 O2 100.79(10) . .
O3 Ti1 O1 95.65(10) . .
O2 Ti1 O1 107.76(9) . .
O3 Ti1 O1 166.93(9) . 7_556
O2 Ti1 O1 88.09(8) . 7_556
O1 Ti1 O1 72.34(9) . 7_556
O3 Ti1 N1 89.90(10) . .
O2 Ti1 N1 165.68(10) . .
O1 Ti1 N1 80.32(8) . .
O1 Ti1 N1 83.10(8) 7_556 .
O3 Ti1 S1 99.46(8) . .
O2 Ti1 S1 90.45(8) . .
O1 Ti1 S1 153.70(6) . .
O1 Ti1 S1 89.95(6) 7_556 .
N1 Ti1 S1 78.31(7) . .
O3 Ti1 Ti1 133.34(8) . 7_556
O2 Ti1 Ti1 99.18(7) . 7_556
O1 Ti1 Ti1 37.89(6) . 7_556
O1 Ti1 Ti1 34.45(5) 7_556 7_556
N1 Ti1 Ti1 79.79(6) . 7_556
S1 Ti1 Ti1 122.12(4) . 7_556
C9 S1 Ti1 101.62(11) . .
C1 O1 Ti1 119.73(17) . .
C1 O1 Ti1 121.42(16) . 7_556
Ti1 O1 Ti1 107.66(9) . 7_556
C14 O2 Ti1 141.8(2) . .
C17 O3 Ti1 165.7(5) . .
C7 N1 C8 120.2(3) . .
C7 N1 Ti1 119.7(2) . .
C8 N1 Ti1 119.48(18) . .
O1 C1 C2 119.6(3) . .
O1 C1 C6 120.1(3) . .
C2 C1 C6 120.3(3) . .
C1 C2 C3 120.4(3) . .
C4 C3 C2 120.3(3) . .
C5 C4 C3 120.0(3) . .
C4 C5 C6 120.6(3) . .
C1 C6 C5 118.4(3) . .
C1 C6 C7 123.6(3) . .
C5 C6 C7 117.9(3) . .
N1 C7 C6 125.3(3) . .
C13 C8 C9 119.8(3) . .
C13 C8 N1 123.7(3) . .
C9 C8 N1 116.5(3) . .
C10 C9 C8 118.6(3) . .
C10 C9 S1 120.3(2) . .
C8 C9 S1 121.1(2) . .
C11 C10 C9 121.2(3) . .
C10 C11 C12 119.8(3) . .
C11 C12 C13 120.2(3) . .
C12 C13 C8 120.5(3) . .
O2 C14 C16 111.0(4) . .
O2 C14 C15 110.1(3) . .
C16 C14 C15 116.3(4) . .
O3 C17 C19 128.6(8) . .
O3 C17 C18 117.2(6) . .
C19 C17 C18 110.9(10) . .

loop_
_geom_bond_atom_site_label_1
_geom_bond_atom_site_label_2
_geom_bond_distance
_geom_bond_site_symmetry_2
Ti1 O3 1.761(2) .
Ti1 O2 1.788(2) .
Ti1 O1 2.0103(19) .
Ti1 O1 2.183(2) 7_556
Ti1 N1 2.254(2) .
Ti1 S1 2.4240(11) .
Ti1 Ti1 3.3864(14) 7_556
S1 C9 1.751(3) .
O1 C1 1.368(3) .
O1 Ti1 2.183(2) 7_556
O2 C14 1.415(4) .
O3 C17 1.362(6) .
N1 C7 1.287(3) .
N1 C8 1.426(4) .
C1 C2 1.373(4) .
C1 C6 1.397(4) .
C2 C3 1.387(4) .
C3 C4 1.378(5) .
C4 C5 1.372(5) .
C5 C6 1.411(4) .
C6 C7 1.450(4) .
C8 C13 1.386(4) .
C8 C9 1.406(4) .
C9 C10 1.392(4) .
C10 C11 1.378(5) .
C11 C12 1.380(5) .
C12 C13 1.383(5) .
C14 C16 1.451(6) .
C14 C15 1.476(6) .
C17 C19 1.402(8) .
C17 C18 1.430(7) .
